data_7216858
loop_
_publ_author_name
'Cui, Pei-Pei'
'Zhao, Yue'
'Lv, Gao-Chao'
'Liu, Qing'
'Zhao, Xiao-Liang'
'Lu, Yi'
'Sun, Wei-Yin'

_publ_section_title
;
 Synthesis, characterization and selective hysteretic sorption property of
 metal--organic frameworks with 3,5-di(pyridine-4-yl)benzoate
;
_journal_issue 28
_journal_name_full CrystEngComm
_journal_page_first 6300
_journal_paper_doi 10.1039/c3ce42260g
_journal_volume 16
_journal_year 2014
_chemical_formula_sum 'C34 H22 Cd N4 O4'
_chemical_formula_weight 662.96
_chemical_name_systematic
; 
 ? 
;
_space_group_IT_number 60
_symmetry_cell_setting orthorhombic
_symmetry_space_group_name_Hall '-P 2n 2ab'
_symmetry_space_group_name_H-M 'P b c n'
_atom_sites_solution_hydrogens geom
_atom_sites_solution_primary direct
_atom_sites_solution_secondary difmap
_audit_creation_method SHELXL-97
_cell_angle_alpha 90.00
_cell_angle_beta 90.00
_cell_angle_gamma 90.00
_cell_formula_units_Z 8
_cell_length_a 15.0968(14)
_cell_length_b 23.363(2)
_cell_length_c 16.7676(16)
_cell_measurement_reflns_used 9780
_cell_measurement_temperature 293(2)
_cell_measurement_theta_max 27.44
_cell_measurement_theta_min 2.52
_cell_volume 5914.0(9)
_computing_cell_refinement 'Bruker SMART'
_computing_data_collection 'Bruker SMART'
_computing_data_reduction 'Bruker SAINT'
_computing_molecular_graphics 'Bruker SHELXTL'
_computing_publication_material 'Bruker SHELXTL'
_computing_structure_refinement 'SHELXL-97 (Sheldrick, 2008)'
_computing_structure_solution 'SHELXS-97 (Sheldrick, 2008)'
_diffrn_ambient_temperature 293(2)
_diffrn_measured_fraction_theta_full 0.996
_diffrn_measured_fraction_theta_max 0.996
_diffrn_measurement_device_type 'CCD area detector'
_diffrn_measurement_method 'phi and omga scans'
_diffrn_radiation_monochromator graphite
_diffrn_radiation_source 'fine-focus sealed tube'
_diffrn_radiation_type MoK\a
_diffrn_radiation_wavelength 0.71073
_diffrn_reflns_av_R_equivalents 0.0909
_diffrn_reflns_av_sigmaI/netI 0.0594
_diffrn_reflns_limit_h_max 19
_diffrn_reflns_limit_h_min -19
_diffrn_reflns_limit_k_max 30
_diffrn_reflns_limit_k_min -30
_diffrn_reflns_limit_l_max 16
_diffrn_reflns_limit_l_min -21
_diffrn_reflns_number 48354
_diffrn_reflns_theta_full 27.52
_diffrn_reflns_theta_max 27.52
_diffrn_reflns_theta_min 1.74
_exptl_absorpt_coefficient_mu 0.784
_exptl_absorpt_correction_T_max 0.8654
_exptl_absorpt_correction_T_min 0.8465
_exptl_absorpt_correction_type multi-scan
_exptl_absorpt_process_details sadabs
_exptl_crystal_colour colorless
_exptl_crystal_density_diffrn 1.489
_exptl_crystal_density_method 'not measured'
_exptl_crystal_description plate
_exptl_crystal_F_000 2672
_exptl_crystal_size_max 0.22
_exptl_crystal_size_mid 0.21
_exptl_crystal_size_min 0.19
_refine_diff_density_max 1.657
_refine_diff_density_min -2.078
_refine_diff_density_rms 0.149
_refine_ls_extinction_method none
_refine_ls_goodness_of_fit_ref 1.053
_refine_ls_hydrogen_treatment mixed
_refine_ls_matrix_type full
_refine_ls_number_parameters 416
_refine_ls_number_reflns 6802
_refine_ls_number_restraints 36
_refine_ls_restrained_S_all 1.069
_refine_ls_R_factor_all 0.0613
_refine_ls_R_factor_gt 0.0456
_refine_ls_shift/su_max 0.000
_refine_ls_shift/su_mean 0.000
_refine_ls_structure_factor_coef Fsqd
_refine_ls_weighting_details 'calc w=1/[\s^2^(Fo^2^)+(0.0798P)^2^+7.7524P] where P=(Fo^2^+2Fc^2^)/3'
_refine_ls_weighting_scheme calc
_refine_ls_wR_factor_gt 0.1353
_refine_ls_wR_factor_ref 0.1505
_reflns_number_gt 5195
_reflns_number_total 6802
_reflns_threshold_expression >2sigma(I)
_cod_data_source_file c3ce42260g.txt
_cod_data_source_block 2
_cod_depositor_comments
;
The following automatic conversions were performed:

'_symmetry_cell_setting' value 'Orthorhombic' changed to
'orthorhombic' according to
/usr/data/users/saulius/crontab/automatic-downloads/rss-feeds/RSC/lib/dictionaries/cif_core.dic
dictionary named 'cif_core.dic' version 2.4.2 from 2011-04-26.

Automatic conversion script
Id: cif_fix_values 2281 2013-09-26 08:29:07Z andrius 
;
_cod_original_cell_volume 5914.1(10)
_cod_original_sg_symbol_H-M Pbcn
_cod_database_code 7216858

loop_
_symmetry_equiv_pos_as_xyz
'x, y, z'
'-x+1/2, -y+1/2, z+1/2'
'-x, y, -z+1/2'
'x+1/2, -y+1/2, -z'
'-x, -y, -z'
'x-1/2, y-1/2, -z-1/2'
'x, -y, z-1/2'
'-x-1/2, y-1/2, z'

loop_
_atom_site_label
_atom_site_type_symbol
_atom_site_fract_x
_atom_site_fract_y
_atom_site_fract_z
_atom_site_U_iso_or_equiv
_atom_site_adp_type
_atom_site_occupancy
_atom_site_symmetry_multiplicity
_atom_site_calc_flag
_atom_site_refinement_flags
_atom_site_disorder_assembly
_atom_site_disorder_group
Cd1 Cd 0.996433(14) 0.321489(10) 0.491174(15) 0.01348(11) Uani 1 1 d . . .
C1 C 0.9159(3) 0.39882(15) 0.3386(2) 0.0262(8) Uani 1 1 d . . .
H1A H 0.9237 0.3649 0.3104 0.031 Uiso 1 1 calc R . .
C2 C 0.8871(3) 0.44623(16) 0.2978(2) 0.0273(8) Uani 1 1 d . . .
H2B H 0.8763 0.4441 0.2433 0.033 Uiso 1 1 calc R . .
C3 C 0.8742(2) 0.49737(13) 0.3383(2) 0.0178(7) Uani 1 1 d . . .
C4 C 0.8929(3) 0.49805(14) 0.4195(2) 0.0234(8) Uani 1 1 d . . .
H4A H 0.8855 0.5314 0.4491 0.028 Uiso 1 1 calc R . .
C5 C 0.9225(3) 0.44869(15) 0.4556(2) 0.0249(8) Uani 1 1 d . . .
H5A H 0.9358 0.4499 0.5097 0.030 Uiso 1 1 calc R . .
C6 C 0.8419(2) 0.54952(14) 0.29815(19) 0.0180(7) Uani 1 1 d . . .
C7 C 0.8790(2) 0.56827(15) 0.2266(2) 0.0186(7) Uani 1 1 d . . .
H7A H 0.9242 0.5473 0.2030 0.022 Uiso 1 1 calc R . .
C8 C 0.8490(2) 0.61783(14) 0.19060(19) 0.0180(7) Uani 1 1 d . . .
C9 C 0.7802(2) 0.64895(14) 0.2246(2) 0.0192(7) Uani 1 1 d . . .
H9A H 0.7572 0.6805 0.1979 0.023 Uiso 1 1 calc R . .
C10 C 0.7453(2) 0.63303(14) 0.29854(19) 0.0181(7) Uani 1 1 d . . .
C11 C 0.7772(2) 0.58320(14) 0.3348(2) 0.0203(7) Uani 1 1 d . . .
H11A H 0.7548 0.5723 0.3841 0.024 Uiso 1 1 calc R . .
C12 C 0.8958(2) 0.64125(14) 0.1181(2) 0.0198(7) Uani 1 1 d . . .
C13 C 0.6419(3) 0.72003(16) 0.4610(2) 0.0263(8) Uani 1 1 d . . .
H13A H 0.6510 0.7265 0.5151 0.032 Uiso 1 1 calc R . .
C14 C 0.6949(3) 0.68044(15) 0.4227(2) 0.0250(8) Uani 1 1 d . . .
H14A H 0.7377 0.6601 0.4509 0.030 Uiso 1 1 calc R . .
C15 C 0.6835(2) 0.67134(14) 0.3412(2) 0.0180(7) Uani 1 1 d . . .
C16 C 0.6164(2) 0.70127(15) 0.3026(2) 0.0209(7) Uani 1 1 d . . .
H16A H 0.6062 0.6959 0.2484 0.025 Uiso 1 1 calc R . .
C17 C 0.5653(2) 0.73907(14) 0.3459(2) 0.0194(7) Uani 1 1 d . . .
H17A H 0.5197 0.7583 0.3198 0.023 Uiso 1 1 calc R . .
C18 C 1.0789(3) 0.27246(16) 0.6554(2) 0.0289(8) Uani 1 1 d . . .
H18A H 1.0720 0.3111 0.6669 0.035 Uiso 1 1 calc R . .
C19 C 1.1115(3) 0.23716(16) 0.7142(2) 0.0303(9) Uani 1 1 d . . .
H19A H 1.1250 0.2521 0.7642 0.036 Uiso 1 1 calc R . .
C20 C 1.1244(3) 0.17975(16) 0.6990(2) 0.0287(9) Uani 1 1 d . . .
C21 C 1.0997(4) 0.16018(18) 0.6241(3) 0.0568(16) Uani 1 1 d . . .
H21A H 1.1054 0.1216 0.6113 0.068 Uiso 1 1 calc R . .
C22 C 1.0669(4) 0.19831(18) 0.5687(3) 0.0486(14) Uani 1 1 d . . .
H22A H 1.0510 0.1842 0.5188 0.058 Uiso 1 1 calc R . .
C23 C 1.1630(3) 0.14280(17) 0.7623(2) 0.0307(9) Uani 1 1 d . . .
C24 C 1.2370(2) 0.16174(15) 0.8043(2) 0.0226(7) Uani 1 1 d . . .
H24A H 1.2634 0.1964 0.7907 0.027 Uiso 1 1 calc R . .
C25 C 1.2717(2) 0.12927(15) 0.8665(2) 0.0205(7) Uani 1 1 d . . .
C26 C 1.2330(3) 0.07754(16) 0.8866(2) 0.0281(8) Uani 1 1 d . . .
H26A H 1.2557 0.0565 0.9289 0.034 Uiso 1 1 calc R . .
C27 C 1.1610(3) 0.05672(19) 0.8445(3) 0.0458(13) Uani 1 1 d . A .
C28 C 1.1270(3) 0.0899(2) 0.7819(3) 0.0512(14) Uani 1 1 d . . .
H28A H 1.0792 0.0762 0.7528 0.061 Uiso 1 1 calc R . .
C29 C 1.3523(2) 0.14947(15) 0.9106(2) 0.0195(7) Uani 1 1 d . . .
C30 C 0.9768(15) -0.0445(10) 0.9268(15) 0.097(7) Uani 0.413(14) 1 d PU A 1
H30A H 0.9195 -0.0421 0.9467 0.117 Uiso 0.413(14) 1 calc PR A 1
C31 C 1.0190(12) 0.0040(9) 0.8916(13) 0.071(5) Uani 0.413(14) 1 d PU A 1
H31A H 0.9871 0.0375 0.8835 0.085 Uiso 0.413(14) 1 calc PR A 1
N4 N 1.0243(15) -0.0952(9) 0.9302(12) 0.084(5) Uani 0.413(14) 1 d PU A 1
C30' C 1.0127(7) -0.0715(5) 0.8644(10) 0.076(4) Uani 0.587(14) 1 d PU A 2
H30B H 0.9528 -0.0792 0.8569 0.092 Uiso 0.587(14) 1 calc PR A 2
C31' C 1.0449(9) -0.0183(5) 0.8401(10) 0.077(4) Uani 0.587(14) 1 d PU A 2
H31B H 1.0116 0.0039 0.8052 0.093 Uiso 0.587(14) 1 calc PR A 2
N4' N 1.0621(6) -0.1112(4) 0.8972(7) 0.054(3) Uani 0.587(14) 1 d PU A 2
C32 C 1.1215(5) 0.0007(2) 0.8659(4) 0.075(2) Uani 1 1 d . . .
C33 C 1.1743(4) -0.0441(2) 0.8941(3) 0.0551(14) Uani 1 1 d . A .
H33A H 1.2352 -0.0392 0.8992 0.066 Uiso 1 1 calc R . .
C34 C 1.1356(5) -0.0960(2) 0.9144(3) 0.0690(18) Uani 1 1 d . . .
H34A H 1.1687 -0.1294 0.9192 0.083 Uiso 1 1 calc R A 1
N1 N 0.93329(19) 0.39889(12) 0.41663(17) 0.0194(6) Uani 1 1 d . . .
N2 N 0.57799(19) 0.74946(12) 0.42390(17) 0.0186(6) Uani 1 1 d . . .
N3 N 1.0565(2) 0.25388(13) 0.58212(19) 0.0262(7) Uani 1 1 d . . .
O1 O 1.39860(18) 0.18817(12) 0.87985(17) 0.0302(6) Uani 1 1 d . . .
O2 O 1.37042(16) 0.12627(11) 0.97638(14) 0.0230(5) Uani 1 1 d . . .
O3 O 0.97042(17) 0.62059(10) 0.10160(14) 0.0196(5) Uani 1 1 d . . .
O4 O 0.85946(19) 0.68086(11) 0.07924(16) 0.0309(6) Uani 1 1 d . . .

loop_
_atom_site_aniso_label
_atom_site_aniso_U_11
_atom_site_aniso_U_22
_atom_site_aniso_U_33
_atom_site_aniso_U_23
_atom_site_aniso_U_13
_atom_site_aniso_U_12
Cd1 0.01869(17) 0.01232(17) 0.00942(16) -0.00035(8) 0.00026(8) -0.00047(8)
C1 0.040(2) 0.0197(17) 0.0185(18) -0.0014(14) -0.0010(16) 0.0063(16)
C2 0.044(2) 0.0245(18) 0.0137(17) -0.0016(14) -0.0030(16) 0.0074(17)
C3 0.0230(18) 0.0161(16) 0.0144(16) 0.0035(12) 0.0004(13) 0.0019(13)
C4 0.036(2) 0.0192(17) 0.0155(17) -0.0005(13) -0.0013(15) 0.0034(14)
C5 0.039(2) 0.0223(17) 0.0136(17) 0.0007(14) -0.0049(15) 0.0026(15)
C6 0.0256(17) 0.0146(15) 0.0139(16) 0.0012(12) 0.0005(13) 0.0034(13)
C7 0.0225(17) 0.0192(17) 0.0143(15) -0.0004(13) 0.0023(14) 0.0019(14)
C8 0.0237(17) 0.0189(16) 0.0114(15) 0.0011(12) -0.0010(13) 0.0004(13)
C9 0.0293(18) 0.0147(16) 0.0135(15) 0.0019(13) -0.0002(14) 0.0025(14)
C10 0.0238(16) 0.0187(16) 0.0119(15) -0.0004(12) 0.0017(13) 0.0038(14)
C11 0.0275(17) 0.0214(17) 0.0120(16) 0.0045(13) 0.0048(14) 0.0029(14)
C12 0.0325(19) 0.0153(15) 0.0115(16) -0.0012(12) 0.0017(14) -0.0015(14)
C13 0.035(2) 0.0303(19) 0.0132(17) -0.0028(14) -0.0038(15) 0.0100(16)
C14 0.033(2) 0.0258(19) 0.0162(18) 0.0014(14) -0.0010(15) 0.0132(16)
C15 0.0234(17) 0.0171(15) 0.0135(16) 0.0021(12) 0.0038(13) 0.0025(13)
C16 0.0305(19) 0.0215(17) 0.0108(15) -0.0018(13) -0.0014(14) 0.0034(15)
C17 0.0234(17) 0.0202(16) 0.0146(16) -0.0007(13) -0.0034(13) 0.0037(14)
C18 0.039(2) 0.0209(18) 0.027(2) -0.0029(15) -0.0098(17) 0.0035(16)
C19 0.039(2) 0.029(2) 0.023(2) -0.0008(16) -0.0117(17) 0.0042(17)
C20 0.035(2) 0.0239(19) 0.027(2) 0.0045(15) -0.0164(17) -0.0065(16)
C21 0.105(4) 0.017(2) 0.048(3) -0.0053(19) -0.046(3) 0.007(2)
C22 0.085(4) 0.025(2) 0.036(3) -0.0074(19) -0.032(3) 0.011(2)
C23 0.041(2) 0.0188(18) 0.033(2) 0.0051(16) -0.0171(18) -0.0059(17)
C24 0.0295(19) 0.0178(16) 0.0205(18) 0.0034(14) -0.0031(15) -0.0033(15)
C25 0.0207(17) 0.0221(17) 0.0188(17) 0.0011(13) -0.0028(13) 0.0012(14)
C26 0.034(2) 0.0242(19) 0.026(2) 0.0090(15) -0.0086(16) -0.0045(16)
C27 0.057(3) 0.030(2) 0.050(3) 0.019(2) -0.030(2) -0.025(2)
C28 0.061(3) 0.037(3) 0.056(3) 0.017(2) -0.038(3) -0.025(2)
C29 0.0194(16) 0.0205(17) 0.0186(17) -0.0021(13) -0.0020(13) 0.0024(14)
C30 0.088(9) 0.105(10) 0.099(11) 0.036(8) -0.012(8) -0.023(8)
C31 0.055(7) 0.085(9) 0.073(9) 0.044(7) -0.022(7) -0.023(6)
N4 0.098(9) 0.076(8) 0.078(9) 0.024(7) -0.017(7) -0.037(7)
C30' 0.060(6) 0.048(5) 0.122(9) 0.041(5) -0.052(6) -0.036(4)
C31' 0.068(6) 0.054(6) 0.110(8) 0.035(6) -0.039(6) -0.027(5)
N4' 0.044(4) 0.038(4) 0.080(6) 0.025(4) -0.021(4) -0.011(4)
C32 0.093(5) 0.057(4) 0.077(4) 0.041(3) -0.060(4) -0.051(3)
C33 0.086(4) 0.032(3) 0.047(3) 0.007(2) 0.008(3) -0.014(3)
C34 0.124(6) 0.030(3) 0.053(3) 0.008(2) -0.002(4) -0.013(3)
N1 0.0277(15) 0.0160(14) 0.0146(14) 0.0021(11) -0.0006(12) 0.0019(12)
N2 0.0248(15) 0.0186(14) 0.0125(14) -0.0005(11) 0.0008(11) 0.0045(12)
N3 0.0356(18) 0.0193(15) 0.0239(16) -0.0011(13) -0.0095(13) -0.0012(13)
O1 0.0277(14) 0.0285(14) 0.0343(16) 0.0098(12) -0.0083(12) -0.0089(12)
O2 0.0232(12) 0.0288(14) 0.0170(12) 0.0018(10) -0.0021(10) -0.0006(11)
O3 0.0269(12) 0.0195(12) 0.0124(12) 0.0000(9) 0.0034(10) -0.0002(10)
O4 0.0404(16) 0.0309(15) 0.0213(14) 0.0125(11) 0.0071(12) 0.0086(12)

loop_
_atom_type_symbol
_atom_type_description
_atom_type_scat_dispersion_real
_atom_type_scat_dispersion_imag
_atom_type_scat_source
C C 0.0033 0.0016 'International Tables Vol C Tables 4.2.6.8 and 6.1.1.4'
H H 0.0000 0.0000 'International Tables Vol C Tables 4.2.6.8 and 6.1.1.4'
N N 0.0061 0.0033 'International Tables Vol C Tables 4.2.6.8 and 6.1.1.4'
O O 0.0106 0.0060 'International Tables Vol C Tables 4.2.6.8 and 6.1.1.4'
Cd Cd -0.8075 1.2024 'International Tables Vol C Tables 4.2.6.8 and 6.1.1.4'

loop_
_geom_angle_atom_site_label_1
_geom_angle_atom_site_label_2
_geom_angle_atom_site_label_3
_geom_angle
_geom_angle_site_symmetry_1
_geom_angle_site_symmetry_3
N2 Cd1 O3 136.73(9) 8_755 7_566
N2 Cd1 O2 137.40(9) 8_755 2_754
O3 Cd1 O2 85.80(9) 7_566 2_754
N2 Cd1 N3 90.84(11) 8_755 .
O3 Cd1 N3 86.57(10) 7_566 .
O2 Cd1 N3 94.95(10) 2_754 .
N2 Cd1 N1 95.81(10) 8_755 .
O3 Cd1 N1 84.78(9) 7_566 .
O2 Cd1 N1 83.91(9) 2_754 .
N3 Cd1 N1 171.34(10) . .
N2 Cd1 O1 82.89(9) 8_755 2_754
O3 Cd1 O1 140.02(9) 7_566 2_754
O2 Cd1 O1 54.54(8) 2_754 2_754
N3 Cd1 O1 100.40(11) . 2_754
N1 Cd1 O1 85.97(10) . 2_754
N2 Cd1 O4 82.68(9) 8_755 7_566
O3 Cd1 O4 54.05(8) 7_566 7_566
O2 Cd1 O4 139.79(8) 2_754 7_566
N3 Cd1 O4 85.58(11) . 7_566
N1 Cd1 O4 89.75(10) . 7_566
O1 Cd1 O4 164.45(9) 2_754 7_566
N2 Cd1 C29 110.12(10) 8_755 2_754
O3 Cd1 C29 112.91(10) 7_566 2_754
O2 Cd1 C29 27.33(9) 2_754 2_754
N3 Cd1 C29 99.41(11) . 2_754
N1 Cd1 C29 83.53(10) . 2_754
O1 Cd1 C29 27.23(9) 2_754 2_754
O4 Cd1 C29 166.02(9) 7_566 2_754
N2 Cd1 C12 109.76(10) 8_755 7_566
O3 Cd1 C12 26.97(10) 7_566 7_566
O2 Cd1 C12 112.75(10) 2_754 7_566
N3 Cd1 C12 85.67(11) . 7_566
N1 Cd1 C12 86.86(10) . 7_566
O1 Cd1 C12 166.05(9) 2_754 7_566
O4 Cd1 C12 27.08(9) 7_566 7_566
C29 Cd1 C12 139.68(11) 2_754 7_566
N1 C1 C2 123.4(3) . .
N1 C1 H1A 118.3 . .
C2 C1 H1A 118.3 . .
C1 C2 C3 119.7(3) . .
C1 C2 H2B 120.2 . .
C3 C2 H2B 120.2 . .
C2 C3 C4 117.4(3) . .
C2 C3 C6 122.3(3) . .
C4 C3 C6 120.3(3) . .
C5 C4 C3 119.1(3) . .
C5 C4 H4A 120.4 . .
C3 C4 H4A 120.4 . .
N1 C5 C4 123.4(3) . .
N1 C5 H5A 118.3 . .
C4 C5 H5A 118.3 . .
C7 C6 C11 118.8(3) . .
C7 C6 C3 121.3(3) . .
C11 C6 C3 119.7(3) . .
C8 C7 C6 120.5(3) . .
C8 C7 H7A 119.7 . .
C6 C7 H7A 119.7 . .
C7 C8 C9 120.2(3) . .
C7 C8 C12 120.2(3) . .
C9 C8 C12 119.4(3) . .
C8 C9 C10 120.4(3) . .
C8 C9 H9A 119.8 . .
C10 C9 H9A 119.8 . .
C9 C10 C11 118.5(3) . .
C9 C10 C15 120.4(3) . .
C11 C10 C15 120.7(3) . .
C6 C11 C10 121.2(3) . .
C6 C11 H11A 119.4 . .
C10 C11 H11A 119.4 . .
O3 C12 O4 124.0(3) . .
O3 C12 C8 117.3(3) . .
O4 C12 C8 118.7(3) . .
O3 C12 Cd1 57.09(17) . 7_565
O4 C12 Cd1 66.88(19) . 7_565
C8 C12 Cd1 174.2(3) . 7_565
N2 C13 C14 123.0(3) . .
N2 C13 H13A 118.5 . .
C14 C13 H13A 118.5 . .
C13 C14 C15 119.1(3) . .
C13 C14 H14A 120.5 . .
C15 C14 H14A 120.5 . .
C16 C15 C14 118.0(3) . .
C16 C15 C10 122.7(3) . .
C14 C15 C10 119.2(3) . .
C17 C16 C15 119.0(3) . .
C17 C16 H16A 120.5 . .
C15 C16 H16A 120.5 . .
N2 C17 C16 123.2(3) . .
N2 C17 H17A 118.4 . .
C16 C17 H17A 118.4 . .
N3 C18 C19 123.4(4) . .
N3 C18 H18A 118.3 . .
C19 C18 H18A 118.3 . .
C18 C19 C20 120.1(4) . .
C18 C19 H19A 120.0 . .
C20 C19 H19A 120.0 . .
C19 C20 C21 116.7(4) . .
C19 C20 C23 119.2(4) . .
C21 C20 C23 124.1(4) . .
C22 C21 C20 119.5(4) . .
C22 C21 H21A 120.2 . .
C20 C21 H21A 120.2 . .
N3 C22 C21 124.1(4) . .
N3 C22 H22A 118.0 . .
C21 C22 H22A 118.0 . .
C28 C23 C24 118.5(4) . .
C28 C23 C20 122.2(4) . .
C24 C23 C20 119.4(3) . .
C23 C24 C25 120.5(3) . .
C23 C24 H24A 119.7 . .
C25 C24 H24A 119.7 . .
C26 C25 C24 119.9(3) . .
C26 C25 C29 119.9(3) . .
C24 C25 C29 120.2(3) . .
C27 C26 C25 121.0(4) . .
C27 C26 H26A 119.5 . .
C25 C26 H26A 119.5 . .
C26 C27 C28 118.3(4) . .
C26 C27 C32 120.2(4) . .
C28 C27 C32 121.5(4) . .
C23 C28 C27 121.8(4) . .
C23 C28 H28A 119.1 . .
C27 C28 H28A 119.1 . .
O1 C29 O2 123.4(3) . .
O1 C29 C25 118.5(3) . .
O2 C29 C25 118.1(3) . .
O1 C29 Cd1 63.87(18) . 2_755
O2 C29 Cd1 59.58(17) . 2_755
C25 C29 Cd1 176.0(2) . 2_755
N4 C30 C31 118(2) . .
N4 C30 H30A 121.1 . .
C31 C30 H30A 121.1 . .
C30 C31 C32 120.2(17) . .
C30 C31 H31A 119.9 . .
C32 C31 H31A 119.9 . .
C30 N4 C34 120.9(14) . .
N4' C30' C31' 123.7(9) . .
N4' C30' H30B 118.2 . .
C31' C30' H30B 118.2 . .
C32 C31' C30' 120.9(10) . .
C32 C31' H31B 119.6 . .
C30' C31' H31B 119.6 . .
C34 N4' C30' 114.6(8) . .
C31' C32 C33 111.1(7) . .
C31' C32 C27 125.0(6) . .
C33 C32 C27 121.0(5) . .
C31' C32 C31 41.9(9) . .
C33 C32 C31 119.6(7) . .
C27 C32 C31 114.2(9) . .
C34 C33 C32 119.8(6) . .
C34 C33 H33A 120.1 . .
C32 C33 H33A 120.1 . .
N4' C34 C33 126.1(7) . .
N4' C34 N4 29.3(8) . .
C33 C34 N4 116.4(8) . .
N4' C34 H34A 105.6 . .
C33 C34 H34A 121.8 . .
N4 C34 H34A 121.8 . .
C1 N1 C5 117.0(3) . .
C1 N1 Cd1 126.1(2) . .
C5 N1 Cd1 116.6(2) . .
C13 N2 C17 117.6(3) . .
C13 N2 Cd1 119.7(2) . 8_765
C17 N2 Cd1 122.4(2) . 8_765
C22 N3 C18 116.1(3) . .
C22 N3 Cd1 125.9(3) . .
C18 N3 Cd1 117.9(2) . .
C29 O1 Cd1 88.9(2) . 2_755
C29 O2 Cd1 93.1(2) . 2_755
C12 O3 Cd1 95.9(2) . 7_565
C12 O4 Cd1 86.0(2) . 7_565

loop_
_geom_bond_atom_site_label_1
_geom_bond_atom_site_label_2
_geom_bond_distance
_geom_bond_site_symmetry_2
Cd1 N2 2.317(3) 8_755
Cd1 O3 2.327(2) 7_566
Cd1 O2 2.365(3) 2_754
Cd1 N3 2.375(3) .
Cd1 N1 2.396(3) .
Cd1 O1 2.459(3) 2_754
Cd1 O4 2.542(3) 7_566
Cd1 C29 2.738(3) 2_754
Cd1 C12 2.757(3) 7_566
C1 N1 1.334(5) .
C1 C2 1.373(5) .
C1 H1A 0.9300 .
C2 C3 1.388(5) .
C2 H2B 0.9300 .
C3 C4 1.392(5) .
C3 C6 1.474(4) .
C4 C5 1.377(5) .
C4 H4A 0.9300 .
C5 N1 1.344(5) .
C5 H5A 0.9300 .
C6 C7 1.394(5) .
C6 C11 1.397(5) .
C7 C8 1.382(5) .
C7 H7A 0.9300 .
C8 C9 1.390(5) .
C8 C12 1.508(5) .
C9 C10 1.398(5) .
C9 H9A 0.9300 .
C10 C11 1.398(5) .
C10 C15 1.478(4) .
C11 H11A 0.9300 .
C12 O3 1.257(4) .
C12 O4 1.258(4) .
C12 Cd1 2.757(3) 7_565
C13 N2 1.338(4) .
C13 C14 1.382(5) .
C13 H13A 0.9300 .
C14 C15 1.395(5) .
C14 H14A 0.9300 .
C15 C16 1.390(5) .
C16 C17 1.379(5) .
C16 H16A 0.9300 .
C17 N2 1.344(4) .
C17 H17A 0.9300 .
C18 N3 1.346(5) .
C18 C19 1.377(5) .
C18 H18A 0.9300 .
C19 C20 1.379(5) .
C19 H19A 0.9300 .
C20 C21 1.389(6) .
C20 C23 1.487(5) .
C21 C22 1.379(6) .
C21 H21A 0.9300 .
C22 N3 1.327(5) .
C22 H22A 0.9300 .
C23 C28 1.388(6) .
C23 C24 1.392(5) .
C24 C25 1.393(5) .
C24 H24A 0.9300 .
C25 C26 1.384(5) .
C25 C29 1.500(5) .
C26 C27 1.384(5) .
C26 H26A 0.9300 .
C27 C28 1.402(6) .
C27 C32 1.482(6) .
C28 H28A 0.9300 .
C29 O1 1.253(4) .
C29 O2 1.259(4) .
C29 Cd1 2.738(3) 2_755
C30 N4 1.39(3) .
C30 C31 1.43(2) .
C30 H30A 0.9300 .
C31 C32 1.61(2) .
C31 H31A 0.9300 .
N4 C34 1.70(2) .
C30' N4' 1.312(13) .
C30' C31' 1.394(13) .
C30' H30B 0.9300 .
C31' C32 1.313(12) .
C31' H31B 0.9300 .
N4' C34 1.201(10) .
C32 C33 1.398(8) .
C33 C34 1.388(7) .
C33 H33A 0.9300 .
C34 H34A 0.9300 .
N2 Cd1 2.317(3) 8_765
O1 Cd1 2.459(3) 2_755
O2 Cd1 2.365(2) 2_755
O3 Cd1 2.327(2) 7_565
O4 Cd1 2.542(3) 7_565

loop_
_geom_torsion_atom_site_label_1
_geom_torsion_atom_site_label_2
_geom_torsion_atom_site_label_3
_geom_torsion_atom_site_label_4
_geom_torsion
_geom_torsion_site_symmetry_1
_geom_torsion_site_symmetry_4
N1 C1 C2 C3 -0.5(6) . .
C1 C2 C3 C4 1.1(6) . .
C1 C2 C3 C6 -178.9(4) . .
C2 C3 C4 C5 -0.3(6) . .
C6 C3 C4 C5 179.7(3) . .
C3 C4 C5 N1 -1.1(6) . .
C2 C3 C6 C7 -47.9(5) . .
C4 C3 C6 C7 132.2(4) . .
C2 C3 C6 C11 136.6(4) . .
C4 C3 C6 C11 -43.4(5) . .
C11 C6 C7 C8 -3.2(5) . .
C3 C6 C7 C8 -178.8(3) . .
C6 C7 C8 C9 -1.3(5) . .
C6 C7 C8 C12 173.4(3) . .
C7 C8 C9 C10 5.1(5) . .
C12 C8 C9 C10 -169.7(3) . .
C8 C9 C10 C11 -4.2(5) . .
C8 C9 C10 C15 169.4(3) . .
C7 C6 C11 C10 4.1(5) . .
C3 C6 C11 C10 179.7(3) . .
C9 C10 C11 C6 -0.4(5) . .
C15 C10 C11 C6 -173.9(3) . .
C7 C8 C12 O3 -12.8(5) . .
C9 C8 C12 O3 162.0(3) . .
C7 C8 C12 O4 169.0(3) . .
C9 C8 C12 O4 -16.3(5) . .
C7 C8 C12 Cd1 -26(3) . 7_565
C9 C8 C12 Cd1 149(2) . 7_565
N2 C13 C14 C15 1.6(6) . .
C13 C14 C15 C16 -2.4(5) . .
C13 C14 C15 C10 174.4(3) . .
C9 C10 C15 C16 41.3(5) . .
C11 C10 C15 C16 -145.4(4) . .
C9 C10 C15 C14 -135.4(4) . .
C11 C10 C15 C14 38.0(5) . .
C14 C15 C16 C17 1.0(5) . .
C10 C15 C16 C17 -175.7(3) . .
C15 C16 C17 N2 1.3(5) . .
N3 C18 C19 C20 1.3(7) . .
C18 C19 C20 C21 -2.4(7) . .
C18 C19 C20 C23 177.7(4) . .
C19 C20 C21 C22 1.9(8) . .
C23 C20 C21 C22 -178.1(5) . .
C20 C21 C22 N3 -0.2(10) . .
C19 C20 C23 C28 133.3(5) . .
C21 C20 C23 C28 -46.7(8) . .
C19 C20 C23 C24 -45.9(6) . .
C21 C20 C23 C24 134.1(5) . .
C28 C23 C24 C25 -2.5(7) . .
C20 C23 C24 C25 176.8(4) . .
C23 C24 C25 C26 0.5(6) . .
C23 C24 C25 C29 179.0(3) . .
C24 C25 C26 C27 1.4(6) . .
C29 C25 C26 C27 -177.1(4) . .
C25 C26 C27 C28 -1.2(8) . .
C25 C26 C27 C32 178.8(5) . .
C24 C23 C28 C27 2.7(8) . .
C20 C23 C28 C27 -176.6(5) . .
C26 C27 C28 C23 -0.8(9) . .
C32 C27 C28 C23 179.1(6) . .
C26 C25 C29 O1 162.7(4) . .
C24 C25 C29 O1 -15.8(5) . .
C26 C25 C29 O2 -16.7(5) . .
C24 C25 C29 O2 164.8(3) . .
C26 C25 C29 Cd1 38(4) . 2_755
C24 C25 C29 Cd1 -140(3) . 2_755
N4 C30 C31 C32 -6(3) . .
C31 C30 N4 C34 15(3) . .
N4' C30' C31' C32 -17(3) . .
C31' C30' N4' C34 9(2) . .
C30' C31' C32 C33 20(2) . .
C30' C31' C32 C27 -179.2(12) . .
C30' C31' C32 C31 -91(2) . .
C26 C27 C32 C31' 167.3(12) . .
C28 C27 C32 C31' -12.7(15) . .
C26 C27 C32 C33 -34.0(9) . .
C28 C27 C32 C33 146.1(6) . .
C26 C27 C32 C31 120.2(10) . .
C28 C27 C32 C31 -59.7(11) . .
C30 C31 C32 C31' 75(2) . .
C30 C31 C32 C33 -15(2) . .
C30 C31 C32 C27 -169.1(16) . .
C31' C32 C33 C34 -19.1(13) . .
C27 C32 C33 C34 179.4(6) . .
C31 C32 C33 C34 26.6(13) . .
C30' N4' C34 C33 -8.4(17) . .
C30' N4' C34 N4 71.5(17) . .
C32 C33 C34 N4' 14.6(13) . .
C32 C33 C34 N4 -18.0(11) . .
C30 N4 C34 N4' -121(3) . .
C30 N4 C34 C33 -3(2) . .
C2 C1 N1 C5 -0.9(6) . .
C2 C1 N1 Cd1 -173.9(3) . .
C4 C5 N1 C1 1.7(6) . .
C4 C5 N1 Cd1 175.4(3) . .
N2 Cd1 N1 C1 -38.1(3) 8_755 .
O3 Cd1 N1 C1 -174.6(3) 7_566 .
O2 Cd1 N1 C1 99.1(3) 2_754 .
N3 Cd1 N1 C1 -178.0(6) . .
O1 Cd1 N1 C1 44.4(3) 2_754 .
O4 Cd1 N1 C1 -120.7(3) 7_566 .
C29 Cd1 N1 C1 71.6(3) 2_754 .
C12 Cd1 N1 C1 -147.6(3) 7_566 .
N2 Cd1 N1 C5 148.9(3) 8_755 .
O3 Cd1 N1 C5 12.4(3) 7_566 .
O2 Cd1 N1 C5 -74.0(3) 2_754 .
N3 Cd1 N1 C5 8.9(8) . .
O1 Cd1 N1 C5 -128.7(3) 2_754 .
O4 Cd1 N1 C5 66.3(3) 7_566 .
C29 Cd1 N1 C5 -101.5(3) 2_754 .
C12 Cd1 N1 C5 39.3(3) 7_566 .
C14 C13 N2 C17 0.6(6) . .
C14 C13 N2 Cd1 -173.5(3) . 8_765
C16 C17 N2 C13 -2.1(5) . .
C16 C17 N2 Cd1 171.8(3) . 8_765
C21 C22 N3 C18 -1.0(8) . .
C21 C22 N3 Cd1 -178.1(5) . .
C19 C18 N3 C22 0.5(6) . .
C19 C18 N3 Cd1 177.8(3) . .
N2 Cd1 N3 C22 23.1(4) 8_755 .
O3 Cd1 N3 C22 159.9(4) 7_566 .
O2 Cd1 N3 C22 -114.6(4) 2_754 .
N1 Cd1 N3 C22 163.3(6) . .
O1 Cd1 N3 C22 -59.8(4) 2_754 .
O4 Cd1 N3 C22 105.7(4) 7_566 .
C29 Cd1 N3 C22 -87.4(4) 2_754 .
C12 Cd1 N3 C22 132.9(4) 7_566 .
N2 Cd1 N3 C18 -153.9(3) 8_755 .
O3 Cd1 N3 C18 -17.1(3) 7_566 .
O2 Cd1 N3 C18 68.4(3) 2_754 .
N1 Cd1 N3 C18 -13.7(9) . .
O1 Cd1 N3 C18 123.2(3) 2_754 .
O4 Cd1 N3 C18 -71.3(3) 7_566 .
C29 Cd1 N3 C18 95.5(3) 2_754 .
C12 Cd1 N3 C18 -44.1(3) 7_566 .
O2 C29 O1 Cd1 3.1(4) . 2_755
C25 C29 O1 Cd1 -176.3(3) . 2_755
O1 C29 O2 Cd1 -3.2(4) . 2_755
C25 C29 O2 Cd1 176.2(3) . 2_755
O4 C12 O3 Cd1 -0.3(4) . 7_565
C8 C12 O3 Cd1 -178.5(3) . 7_565
O3 C12 O4 Cd1 0.3(3) . 7_565
C8 C12 O4 Cd1 178.4(3) . 7_565
